data_1567432
loop_
_publ_author_name
'Seidel, Anne'
'Weigel, Mareike'
'Ehrlich, Lisa'
'Gericke, Robert'
'Brendler, Erica'
'Wagler, J\"org'

_publ_section_title
;
 Molecular Structures of the Silicon Pyridine-2-(thi)olates Me3Si(pyX),
 Me2Si(pyX)2 and Ph2Si(pyX)2 (py = 2-Pyridyl, X = O, S), and Their Intra-
 and Intermolecular Ligand Exchange in Solution
;
_journal_issue 8
_journal_name_full Crystals
_journal_page_first 1054
_journal_paper_doi 10.3390/cryst12081054
_journal_volume 12
_journal_year 2022
_chemical_formula_moiety 'C12 H14 N2 O2 Si'
_chemical_formula_sum 'C12 H14 N2 O2 Si'
_chemical_formula_weight 246.34
_space_group_crystal_system monoclinic
_space_group_IT_number 14
_space_group_name_Hall '-P 2ybc'
_space_group_name_H-M_alt 'P 1 21/c 1'
_atom_sites_solution_hydrogens geom
_audit_creation_method SHELXL-2014/7
_cell_angle_alpha 90
_cell_angle_beta 90.247(4)
_cell_angle_gamma 90
_cell_formula_units_Z 8
_cell_length_a 12.7881(6)
_cell_length_b 10.7211(6)
_cell_length_c 18.6634(8)
_cell_measurement_reflns_used 12550
_cell_measurement_temperature 200(2)
_cell_measurement_theta_max 25.04
_cell_measurement_theta_min 1.59
_cell_volume 2558.8(2)
_computing_structure_refinement 'SHELXL-2014/7 (Sheldrick, 2014)'
_diffrn_ambient_temperature 200(2)
_diffrn_measured_fraction_theta_full 0.993
_diffrn_measured_fraction_theta_max 0.993
_diffrn_measurement_device_type 'Stoe IPDS-2'
_diffrn_measurement_method 'omega scans'
_diffrn_radiation_type MoK\a
_diffrn_radiation_wavelength 0.71073
_diffrn_reflns_av_R_equivalents 0.0761
_diffrn_reflns_av_unetI/netI 0.0525
_diffrn_reflns_Laue_measured_fraction_full 0.993
_diffrn_reflns_Laue_measured_fraction_max 0.993
_diffrn_reflns_limit_h_max 15
_diffrn_reflns_limit_h_min -14
_diffrn_reflns_limit_k_max 11
_diffrn_reflns_limit_k_min -12
_diffrn_reflns_limit_l_max 22
_diffrn_reflns_limit_l_min -22
_diffrn_reflns_number 19701
_diffrn_reflns_point_group_measured_fraction_full 0.993
_diffrn_reflns_point_group_measured_fraction_max 0.993
_diffrn_reflns_theta_full 25.046
_diffrn_reflns_theta_max 25.046
_diffrn_reflns_theta_min 1.091
_exptl_absorpt_coefficient_mu 0.175
_exptl_absorpt_correction_type none
_exptl_crystal_colour colorless
_exptl_crystal_density_diffrn 1.279
_exptl_crystal_description piece
_exptl_crystal_F_000 1040
_exptl_crystal_size_max 0.400
_exptl_crystal_size_mid 0.120
_exptl_crystal_size_min 0.080
_refine_diff_density_max 0.193
_refine_diff_density_min -0.238
_refine_diff_density_rms 0.050
_refine_ls_extinction_coef 0.0081(8)
_refine_ls_extinction_expression Fc^*^=kFc[1+0.001xFc^2^\l^3^/sin(2\q)]^-1/4^
_refine_ls_extinction_method 'SHELXL-2014/7 (Sheldrick 2014'
_refine_ls_goodness_of_fit_ref 1.045
_refine_ls_hydrogen_treatment constr
_refine_ls_matrix_type full
_refine_ls_number_parameters 313
_refine_ls_number_reflns 4515
_refine_ls_number_restraints 0
_refine_ls_restrained_S_all 1.045
_refine_ls_R_factor_all 0.0849
_refine_ls_R_factor_gt 0.0460
_refine_ls_shift/su_max 0.000
_refine_ls_shift/su_mean 0.000
_refine_ls_structure_factor_coef Fsqd
_refine_ls_weighting_details 'w=1/[\s^2^(Fo^2^)+(0.0511P)^2^+0.4817P] where P=(Fo^2^+2Fc^2^)/3'
_refine_ls_weighting_scheme calc
_refine_ls_wR_factor_gt 0.0965
_refine_ls_wR_factor_ref 0.1112
_reflns_Friedel_coverage 0.000
_reflns_number_gt 3174
_reflns_number_total 4515
_reflns_threshold_expression 'I > 2\s(I)'
_cod_data_source_file CIFs_all-in-one_SeidelWeigelEhrlichGerickeBrendlerWagler_pyOpyS-silanes.cif
_cod_data_source_block le008b_01
_cod_original_sg_symbol_H-M 'P 21/c'
_cod_database_code 1567432
_shelx_shelxl_version_number 2014/7
_shelx_space_group_comment
;
The symmetry employed for this shelxl refinement is uniquely defined
by the following loop, which should always be used as a source of
symmetry information in preference to the above space-group names.
They are only intended as comments.
;
_shelx_estimated_absorpt_t_min 0.933
_shelx_estimated_absorpt_t_max 0.986

loop_
_space_group_symop_operation_xyz
'x, y, z'
'-x, y+1/2, -z+1/2'
'-x, -y, -z'
'x, -y-1/2, z-1/2'

loop_
_atom_site_label
_atom_site_type_symbol
_atom_site_fract_x
_atom_site_fract_y
_atom_site_fract_z
_atom_site_U_iso_or_equiv
_atom_site_adp_type
_atom_site_occupancy
_atom_site_site_symmetry_order
_atom_site_calc_flag
_atom_site_refinement_flags_posn
_atom_site_refinement_flags_adp
_atom_site_refinement_flags_occupancy
_atom_site_disorder_assembly
_atom_site_disorder_group
Si1 Si -0.10977(8) 0.23013(7) 0.12059(4) 0.0333(2) Uani 1 1 d . . . . .
O1 O -0.09090(18) 0.15882(18) 0.04293(10) 0.0358(5) Uani 1 1 d . . . . .
O2 O -0.00151(18) 0.29957(19) 0.14929(10) 0.0386(6) Uani 1 1 d . . . . .
N1 N -0.0438(2) 0.3367(2) -0.01661(13) 0.0363(7) Uani 1 1 d . . . . .
N2 N 0.0988(2) 0.1249(2) 0.16918(13) 0.0427(7) Uani 1 1 d . . . . .
C1 C -0.0594(2) 0.2153(3) -0.01866(15) 0.0316(7) Uani 1 1 d . . . . .
C2 C -0.0466(3) 0.1416(3) -0.07920(16) 0.0403(8) Uani 1 1 d . . . . .
H2 H -0.0598 0.0544 -0.0782 0.048 Uiso 1 1 calc R U . . .
C3 C -0.0140(3) 0.2003(3) -0.14049(17) 0.0445(9) Uani 1 1 d . . . . .
H3 H -0.0040 0.1539 -0.1833 0.053 Uiso 1 1 calc R U . . .
C4 C 0.0042(3) 0.3274(3) -0.13966(16) 0.0441(9) Uani 1 1 d . . . . .
H4 H 0.0272 0.3693 -0.1816 0.053 Uiso 1 1 calc R U . . .
C5 C -0.0117(3) 0.3916(3) -0.07746(16) 0.0410(8) Uani 1 1 d . . . . .
H5 H 0.0006 0.4790 -0.0772 0.049 Uiso 1 1 calc R U . . .
C6 C 0.0884(3) 0.2465(3) 0.17465(15) 0.0327(7) Uani 1 1 d . . . . .
C7 C 0.1620(3) 0.3241(3) 0.20549(17) 0.0438(8) Uani 1 1 d . . . . .
H7 H 0.1521 0.4119 0.2064 0.053 Uiso 1 1 calc R U . . .
C8 C 0.2500(3) 0.2709(4) 0.2349(2) 0.0590(11) Uani 1 1 d . . . . .
H8 H 0.3017 0.3212 0.2575 0.071 Uiso 1 1 calc R U . . .
C9 C 0.2619(3) 0.1436(5) 0.2310(2) 0.0627(12) Uani 1 1 d . . . . .
H9 H 0.3214 0.1041 0.2515 0.075 Uiso 1 1 calc R U . . .
C10 C 0.1866(3) 0.0755(4) 0.1972(2) 0.0557(10) Uani 1 1 d . . . . .
H10 H 0.1967 -0.0120 0.1932 0.067 Uiso 1 1 calc R U . . .
C11 C -0.1523(3) 0.1062(3) 0.18119(17) 0.0482(9) Uani 1 1 d . . . . .
H11A H -0.2281 0.0950 0.1768 0.072 Uiso 1 1 calc R U . . .
H11B H -0.1347 0.1291 0.2306 0.072 Uiso 1 1 calc R U . . .
H11C H -0.1168 0.0282 0.1687 0.072 Uiso 1 1 calc R U . . .
C12 C -0.2068(3) 0.3561(3) 0.1144(2) 0.0511(9) Uani 1 1 d . . . . .
H12A H -0.1795 0.4232 0.0841 0.077 Uiso 1 1 calc R U . . .
H12B H -0.2210 0.3888 0.1625 0.077 Uiso 1 1 calc R U . . .
H12C H -0.2716 0.3236 0.0934 0.077 Uiso 1 1 calc R U . . .
Si2 Si 0.39250(8) 0.74526(8) 0.12244(4) 0.0362(2) Uani 1 1 d . . . . .
O3 O 0.49862(18) 0.66535(19) 0.10023(11) 0.0406(6) Uani 1 1 d . . . . .
O4 O 0.4122(2) 0.82920(19) 0.19557(10) 0.0417(6) Uani 1 1 d . . . . .
N3 N 0.6082(2) 0.8330(3) 0.08524(14) 0.0443(7) Uani 1 1 d . . . . .
N4 N 0.4453(2) 0.6673(2) 0.27284(13) 0.0392(7) Uani 1 1 d . . . . .
C13 C 0.5913(3) 0.7127(3) 0.07582(16) 0.0365(8) Uani 1 1 d . . . . .
C14 C 0.6590(3) 0.6316(4) 0.04260(18) 0.0471(9) Uani 1 1 d . . . . .
H14 H 0.6434 0.5452 0.0386 0.056 Uiso 1 1 calc R U . . .
C15 C 0.7498(3) 0.6797(5) 0.0155(2) 0.0630(11) Uani 1 1 d . . . . .
H15 H 0.7984 0.6272 -0.0083 0.076 Uiso 1 1 calc R U . . .
C16 C 0.7697(3) 0.8055(5) 0.0231(2) 0.0660(12) Uani 1 1 d . . . . .
H16 H 0.8317 0.8412 0.0041 0.079 Uiso 1 1 calc R U . . .
C17 C 0.6988(3) 0.8773(4) 0.05826(19) 0.0555(11) Uani 1 1 d . . . . .
H17 H 0.7139 0.9635 0.0642 0.067 Uiso 1 1 calc R U . . .
C18 C 0.4469(3) 0.7882(3) 0.26091(15) 0.0335(7) Uani 1 1 d . . . . .
C19 C 0.4810(3) 0.8776(3) 0.30977(16) 0.0388(8) Uani 1 1 d . . . . .
H19 H 0.4812 0.9639 0.2982 0.047 Uiso 1 1 calc R U . . .
C20 C 0.5140(3) 0.8358(3) 0.37502(17) 0.0445(8) Uani 1 1 d . . . . .
H20 H 0.5378 0.8934 0.4102 0.053 Uiso 1 1 calc R U . . .
C21 C 0.5130(3) 0.7098(3) 0.39010(16) 0.0435(8) Uani 1 1 d . . . . .
H21 H 0.5358 0.6795 0.4354 0.052 Uiso 1 1 calc R U . . .
C22 C 0.4785(3) 0.6300(3) 0.33835(17) 0.0429(8) Uani 1 1 d . . . . .
H22 H 0.4776 0.5433 0.3489 0.051 Uiso 1 1 calc R U . . .
C23 C 0.2928(3) 0.6242(3) 0.13255(19) 0.0503(9) Uani 1 1 d . . . . .
H23A H 0.2806 0.5835 0.0862 0.075 Uiso 1 1 calc R U . . .
H23B H 0.2276 0.6620 0.1494 0.075 Uiso 1 1 calc R U . . .
H23C H 0.3169 0.5621 0.1675 0.075 Uiso 1 1 calc R U . . .
C24 C 0.3555(3) 0.8609(3) 0.05506(17) 0.0474(9) Uani 1 1 d . . . . .
H24A H 0.4115 0.9229 0.0505 0.071 Uiso 1 1 calc R U . . .
H24B H 0.2908 0.9025 0.0697 0.071 Uiso 1 1 calc R U . . .
H24C H 0.3445 0.8194 0.0089 0.071 Uiso 1 1 calc R U . . .

loop_
_atom_site_aniso_label
_atom_site_aniso_U_11
_atom_site_aniso_U_22
_atom_site_aniso_U_33
_atom_site_aniso_U_23
_atom_site_aniso_U_13
_atom_site_aniso_U_12
Si1 0.0414(5) 0.0305(5) 0.0279(4) -0.0003(4) -0.0007(4) -0.0003(4)
O1 0.0512(14) 0.0301(11) 0.0263(10) 0.0004(8) 0.0012(10) -0.0036(11)
O2 0.0468(15) 0.0293(12) 0.0395(11) -0.0008(9) -0.0107(11) -0.0012(11)
N1 0.0490(18) 0.0291(15) 0.0307(13) -0.0008(11) -0.0010(12) -0.0051(12)
N2 0.0518(19) 0.0367(16) 0.0396(14) -0.0050(11) -0.0065(14) 0.0065(15)
C1 0.0328(18) 0.0337(18) 0.0283(15) -0.0014(13) -0.0023(13) 0.0006(14)
C2 0.046(2) 0.0351(19) 0.0400(18) -0.0064(14) 0.0017(15) 0.0013(16)
C3 0.045(2) 0.057(2) 0.0318(17) -0.0085(15) 0.0087(15) 0.0022(18)
C4 0.048(2) 0.054(2) 0.0305(16) 0.0048(14) 0.0051(15) -0.0060(18)
C5 0.047(2) 0.0373(19) 0.0384(17) 0.0045(14) -0.0013(16) -0.0059(16)
C6 0.0354(19) 0.0360(18) 0.0267(14) -0.0032(12) 0.0030(13) 0.0002(15)
C7 0.046(2) 0.046(2) 0.0402(18) -0.0054(16) 0.0036(16) -0.0114(17)
C8 0.037(2) 0.080(3) 0.059(2) -0.005(2) -0.0014(19) -0.012(2)
C9 0.037(2) 0.088(4) 0.063(3) 0.006(2) -0.004(2) 0.012(2)
C10 0.057(3) 0.053(2) 0.057(2) 0.0019(19) -0.002(2) 0.015(2)
C11 0.058(2) 0.053(2) 0.0337(17) 0.0047(15) 0.0024(16) -0.0079(19)
C12 0.048(2) 0.049(2) 0.056(2) -0.0024(18) 0.0035(18) 0.0075(18)
Si2 0.0444(6) 0.0343(5) 0.0300(4) 0.0005(4) -0.0014(4) 0.0024(5)
O3 0.0439(15) 0.0321(12) 0.0457(12) 0.0021(9) 0.0032(11) 0.0020(11)
O4 0.0627(16) 0.0340(12) 0.0283(10) 0.0015(9) -0.0065(11) 0.0058(12)
N3 0.0522(19) 0.0379(16) 0.0428(15) 0.0051(12) -0.0064(14) -0.0056(15)
N4 0.0525(19) 0.0324(15) 0.0327(14) 0.0029(11) -0.0015(12) -0.0019(13)
C13 0.042(2) 0.0341(18) 0.0336(16) 0.0059(13) -0.0071(15) 0.0012(16)
C14 0.043(2) 0.047(2) 0.051(2) 0.0059(16) -0.0043(17) 0.0076(18)
C15 0.043(2) 0.079(3) 0.068(3) 0.007(2) 0.000(2) 0.016(2)
C16 0.037(2) 0.089(4) 0.072(3) 0.025(3) -0.008(2) -0.009(2)
C17 0.057(3) 0.058(2) 0.052(2) 0.0162(18) -0.017(2) -0.017(2)
C18 0.040(2) 0.0344(19) 0.0264(15) 0.0032(13) 0.0025(13) 0.0018(15)
C19 0.043(2) 0.0337(18) 0.0398(17) -0.0015(14) -0.0018(15) 0.0004(15)
C20 0.051(2) 0.044(2) 0.0384(17) -0.0066(15) -0.0030(17) 0.0037(17)
C21 0.052(2) 0.050(2) 0.0291(16) 0.0033(14) -0.0037(16) 0.0047(18)
C22 0.052(2) 0.0364(19) 0.0405(18) 0.0087(14) -0.0009(16) 0.0059(16)
C23 0.047(2) 0.058(2) 0.0464(19) 0.0010(17) -0.0015(17) -0.0081(19)
C24 0.053(2) 0.053(2) 0.0365(17) 0.0043(15) -0.0022(16) 0.0103(18)

loop_
_atom_type_symbol
_atom_type_description
_atom_type_scat_dispersion_real
_atom_type_scat_dispersion_imag
_atom_type_scat_source
C C 0.0033 0.0016 'International Tables Vol C Tables 4.2.6.8 and 6.1.1.4'
H H 0.0000 0.0000 'International Tables Vol C Tables 4.2.6.8 and 6.1.1.4'
N N 0.0061 0.0033 'International Tables Vol C Tables 4.2.6.8 and 6.1.1.4'
O O 0.0106 0.0060 'International Tables Vol C Tables 4.2.6.8 and 6.1.1.4'
Si Si 0.0817 0.0704 'International Tables Vol C Tables 4.2.6.8 and 6.1.1.4'

loop_
_geom_angle_atom_site_label_1
_geom_angle_atom_site_label_2
_geom_angle_atom_site_label_3
_geom_angle
_geom_angle_site_symmetry_1
_geom_angle_site_symmetry_3
_geom_angle_publ_flag
O1 Si1 O2 111.41(12) . . ?
O1 Si1 C11 104.52(14) . . ?
O2 Si1 C11 112.09(14) . . ?
O1 Si1 C12 112.67(15) . . ?
O2 Si1 C12 104.63(15) . . ?
C11 Si1 C12 111.72(18) . . ?
C1 O1 Si1 125.32(18) . . ?
C6 O2 Si1 128.70(19) . . ?
C1 N1 C5 117.0(3) . . ?
C6 N2 C10 116.4(3) . . ?
N1 C1 O1 117.4(3) . . ?
N1 C1 C2 124.5(3) . . ?
O1 C1 C2 118.1(3) . . ?
C3 C2 C1 117.1(3) . . ?
C3 C2 H2 121.5 . . ?
C1 C2 H2 121.5 . . ?
C2 C3 C4 119.6(3) . . ?
C2 C3 H3 120.2 . . ?
C4 C3 H3 120.2 . . ?
C5 C4 C3 118.7(3) . . ?
C5 C4 H4 120.6 . . ?
C3 C4 H4 120.6 . . ?
N1 C5 C4 123.0(3) . . ?
N1 C5 H5 118.5 . . ?
C4 C5 H5 118.5 . . ?
N2 C6 O2 118.1(3) . . ?
N2 C6 C7 124.1(3) . . ?
O2 C6 C7 117.7(3) . . ?
C8 C7 C6 118.2(4) . . ?
C8 C7 H7 120.9 . . ?
C6 C7 H7 120.9 . . ?
C7 C8 C9 118.8(4) . . ?
C7 C8 H8 120.6 . . ?
C9 C8 H8 120.6 . . ?
C10 C9 C8 118.6(4) . . ?
C10 C9 H9 120.7 . . ?
C8 C9 H9 120.7 . . ?
N2 C10 C9 123.8(4) . . ?
N2 C10 H10 118.1 . . ?
C9 C10 H10 118.1 . . ?
Si1 C11 H11A 109.5 . . ?
Si1 C11 H11B 109.5 . . ?
H11A C11 H11B 109.5 . . ?
Si1 C11 H11C 109.5 . . ?
H11A C11 H11C 109.5 . . ?
H11B C11 H11C 109.5 . . ?
Si1 C12 H12A 109.5 . . ?
Si1 C12 H12B 109.5 . . ?
H12A C12 H12B 109.5 . . ?
Si1 C12 H12C 109.5 . . ?
H12A C12 H12C 109.5 . . ?
H12B C12 H12C 109.5 . . ?
O4 Si2 O3 111.45(12) . . ?
O4 Si2 C24 103.70(14) . . ?
O3 Si2 C24 112.83(15) . . ?
O4 Si2 C23 113.87(15) . . ?
O3 Si2 C23 103.33(15) . . ?
C24 Si2 C23 111.98(18) . . ?
C13 O3 Si2 127.02(19) . . ?
C18 O4 Si2 127.48(19) . . ?
C13 N3 C17 115.7(3) . . ?
C18 N4 C22 116.0(3) . . ?
N3 C13 O3 117.3(3) . . ?
N3 C13 C14 125.1(3) . . ?
O3 C13 C14 117.6(3) . . ?
C15 C14 C13 117.6(4) . . ?
C15 C14 H14 121.2 . . ?
C13 C14 H14 121.2 . . ?
C14 C15 C16 119.2(4) . . ?
C14 C15 H15 120.4 . . ?
C16 C15 H15 120.4 . . ?
C17 C16 C15 118.6(4) . . ?
C17 C16 H16 120.7 . . ?
C15 C16 H16 120.7 . . ?
N3 C17 C16 123.7(4) . . ?
N3 C17 H17 118.1 . . ?
C16 C17 H17 118.1 . . ?
N4 C18 O4 117.5(3) . . ?
N4 C18 C19 125.0(3) . . ?
O4 C18 C19 117.5(3) . . ?
C20 C19 C18 117.0(3) . . ?
C20 C19 H19 121.5 . . ?
C18 C19 H19 121.5 . . ?
C19 C20 C21 120.1(3) . . ?
C19 C20 H20 120.0 . . ?
C21 C20 H20 120.0 . . ?
C22 C21 C20 118.3(3) . . ?
C22 C21 H21 120.9 . . ?
C20 C21 H21 120.9 . . ?
N4 C22 C21 123.7(3) . . ?
N4 C22 H22 118.2 . . ?
C21 C22 H22 118.2 . . ?
Si2 C23 H23A 109.5 . . ?
Si2 C23 H23B 109.5 . . ?
H23A C23 H23B 109.5 . . ?
Si2 C23 H23C 109.5 . . ?
H23A C23 H23C 109.5 . . ?
H23B C23 H23C 109.5 . . ?
Si2 C24 H24A 109.5 . . ?
Si2 C24 H24B 109.5 . . ?
H24A C24 H24B 109.5 . . ?
Si2 C24 H24C 109.5 . . ?
H24A C24 H24C 109.5 . . ?
H24B C24 H24C 109.5 . . ?

loop_
_geom_bond_atom_site_label_1
_geom_bond_atom_site_label_2
_geom_bond_distance
_geom_bond_site_symmetry_2
_geom_bond_publ_flag
Si1 O1 1.657(2) . ?
Si1 O2 1.659(2) . ?
Si1 C11 1.829(3) . ?
Si1 C12 1.837(4) . ?
O1 C1 1.361(3) . ?
O2 C6 1.365(4) . ?
N1 C1 1.318(4) . ?
N1 C5 1.345(4) . ?
N2 C6 1.314(4) . ?
N2 C10 1.346(5) . ?
C1 C2 1.389(4) . ?
C2 C3 1.372(4) . ?
C2 H2 0.9500 . ?
C3 C4 1.382(5) . ?
C3 H3 0.9500 . ?
C4 C5 1.365(4) . ?
C4 H4 0.9500 . ?
C5 H5 0.9500 . ?
C6 C7 1.380(5) . ?
C7 C8 1.374(5) . ?
C7 H7 0.9500 . ?
C8 C9 1.375(6) . ?
C8 H8 0.9500 . ?
C9 C10 1.362(6) . ?
C9 H9 0.9500 . ?
C10 H10 0.9500 . ?
C11 H11A 0.9800 . ?
C11 H11B 0.9800 . ?
C11 H11C 0.9800 . ?
C12 H12A 0.9800 . ?
C12 H12B 0.9800 . ?
C12 H12C 0.9800 . ?
Si2 O4 1.653(2) . ?
Si2 O3 1.659(2) . ?
Si2 C24 1.827(3) . ?
Si2 C23 1.830(4) . ?
O3 C13 1.370(4) . ?
O4 C18 1.369(3) . ?
N3 C13 1.320(4) . ?
N3 C17 1.352(5) . ?
N4 C18 1.316(4) . ?
N4 C22 1.353(4) . ?
C13 C14 1.377(5) . ?
C14 C15 1.369(5) . ?
C14 H14 0.9500 . ?
C15 C16 1.380(7) . ?
C15 H15 0.9500 . ?
C16 C17 1.361(6) . ?
C16 H16 0.9500 . ?
C17 H17 0.9500 . ?
C18 C19 1.391(4) . ?
C19 C20 1.363(4) . ?
C19 H19 0.9500 . ?
C20 C21 1.379(5) . ?
C20 H20 0.9500 . ?
C21 C22 1.363(5) . ?
C21 H21 0.9500 . ?
C22 H22 0.9500 . ?
C23 H23A 0.9800 . ?
C23 H23B 0.9800 . ?
C23 H23C 0.9800 . ?
C24 H24A 0.9800 . ?
C24 H24B 0.9800 . ?
C24 H24C 0.9800 . ?

loop_
_geom_torsion_atom_site_label_1
_geom_torsion_atom_site_label_2
_geom_torsion_atom_site_label_3
_geom_torsion_atom_site_label_4
_geom_torsion
_geom_torsion_site_symmetry_1
_geom_torsion_site_symmetry_2
_geom_torsion_site_symmetry_3
_geom_torsion_site_symmetry_4
_geom_torsion_publ_flag
O2 Si1 O1 C1 -59.3(3) . . . . ?
C11 Si1 O1 C1 179.4(3) . . . . ?
C12 Si1 O1 C1 57.9(3) . . . . ?
O1 Si1 O2 C6 -70.5(2) . . . . ?
C11 Si1 O2 C6 46.2(3) . . . . ?
C12 Si1 O2 C6 167.5(2) . . . . ?
C5 N1 C1 O1 179.3(3) . . . . ?
C5 N1 C1 C2 -1.1(5) . . . . ?
Si1 O1 C1 N1 -0.8(4) . . . . ?
Si1 O1 C1 C2 179.6(2) . . . . ?
N1 C1 C2 C3 0.9(5) . . . . ?
O1 C1 C2 C3 -179.5(3) . . . . ?
C1 C2 C3 C4 -0.1(5) . . . . ?
C2 C3 C4 C5 -0.5(5) . . . . ?
C1 N1 C5 C4 0.4(5) . . . . ?
C3 C4 C5 N1 0.3(5) . . . . ?
C10 N2 C6 O2 -177.6(3) . . . . ?
C10 N2 C6 C7 1.4(5) . . . . ?
Si1 O2 C6 N2 8.6(4) . . . . ?
Si1 O2 C6 C7 -170.4(2) . . . . ?
N2 C6 C7 C8 -2.6(5) . . . . ?
O2 C6 C7 C8 176.3(3) . . . . ?
C6 C7 C8 C9 1.3(5) . . . . ?
C7 C8 C9 C10 1.0(6) . . . . ?
C6 N2 C10 C9 1.2(5) . . . . ?
C8 C9 C10 N2 -2.3(6) . . . . ?
O4 Si2 O3 C13 -68.2(3) . . . . ?
C24 Si2 O3 C13 48.0(3) . . . . ?
C23 Si2 O3 C13 169.1(2) . . . . ?
O3 Si2 O4 C18 -54.5(3) . . . . ?
C24 Si2 O4 C18 -176.2(3) . . . . ?
C23 Si2 O4 C18 61.9(3) . . . . ?
C17 N3 C13 O3 -177.8(3) . . . . ?
C17 N3 C13 C14 1.3(5) . . . . ?
Si2 O3 C13 N3 16.2(4) . . . . ?
Si2 O3 C13 C14 -163.0(2) . . . . ?
N3 C13 C14 C15 -1.8(5) . . . . ?
O3 C13 C14 C15 177.3(3) . . . . ?
C13 C14 C15 C16 0.6(5) . . . . ?
C14 C15 C16 C17 0.8(6) . . . . ?
C13 N3 C17 C16 0.3(5) . . . . ?
C15 C16 C17 N3 -1.4(6) . . . . ?
C22 N4 C18 O4 -178.9(3) . . . . ?
C22 N4 C18 C19 0.9(5) . . . . ?
Si2 O4 C18 N4 -14.9(4) . . . . ?
Si2 O4 C18 C19 165.3(2) . . . . ?
N4 C18 C19 C20 -0.7(5) . . . . ?
O4 C18 C19 C20 179.1(3) . . . . ?
C18 C19 C20 C21 0.2(5) . . . . ?
C19 C20 C21 C22 0.0(5) . . . . ?
C18 N4 C22 C21 -0.6(5) . . . . ?
C20 C21 C22 N4 0.2(6) . . . . ?
